data_7229966
loop_
_publ_author_name
'Dankhoff, Katja'
'Weber, Birgit'

_publ_section_title
;
 Novel Cu(ii) complexes with NNO-Schiff base-like ligands -- structures
 and magnetic properties
;
_journal_issue 6
_journal_name_full CrystEngComm
_journal_page_first 818
_journal_paper_doi 10.1039/C7CE02007D
_journal_volume 20
_journal_year 2018
_chemical_formula_moiety 'C26 H30 Cl2 Cu2 N4 O6'
_chemical_formula_sum 'C26 H30 Cl2 Cu2 N4 O6'
_chemical_formula_weight 692.54
_chemical_name_common '[CuL30aCl]'
_space_group_crystal_system triclinic
_space_group_IT_number 2
_space_group_name_Hall '-P 1'
_space_group_name_H-M_alt 'P -1'
_symmetry_space_group_name_Hall '-P 1'
_symmetry_space_group_name_H-M 'P -1'
_atom_sites_solution_hydrogens geom
_atom_sites_solution_primary direct
_atom_sites_solution_secondary difmap
_audit_creation_date 2017-07-27
_audit_creation_method SHELXL-2014
_audit_update_record
;
2018-01-11 deposited with the CCDC.
2018-01-15 downloaded from the CCDC.
;
_cell_angle_alpha 94.110(6)
_cell_angle_beta 96.016(6)
_cell_angle_gamma 105.895(6)
_cell_formula_units_Z 1
_cell_length_a 7.3859(5)
_cell_length_b 9.1298(7)
_cell_length_c 10.3252(7)
_cell_measurement_reflns_used 5999
_cell_measurement_temperature 133(2)
_cell_measurement_theta_max 28.40
_cell_measurement_theta_min 2.00
_cell_volume 662.26(8)
_computing_cell_refinement X-AREA-STOE
_computing_data_collection X-AREA-STOE
_computing_data_reduction X-AREA-STOE
_computing_molecular_graphics ORTEP-III
_computing_publication_material PLATON
_computing_structure_refinement 'SHELXL-2014 (Sheldrick, 2014)'
_computing_structure_solution SIR97
_diffrn_ambient_temperature 133(2)
_diffrn_detector_area_resol_mean 9
_diffrn_measured_fraction_theta_full 0.976
_diffrn_measured_fraction_theta_max 0.913
_diffrn_measurement_device_type STOE-STADIVARI
_diffrn_measurement_method omega-scan
_diffrn_radiation_type MoK\a
_diffrn_radiation_wavelength 0.71069
_diffrn_reflns_av_R_equivalents 0.0820
_diffrn_reflns_av_unetI/netI 0.0707
_diffrn_reflns_Laue_measured_fraction_full 0.976
_diffrn_reflns_Laue_measured_fraction_max 0.913
_diffrn_reflns_limit_h_max 9
_diffrn_reflns_limit_h_min -4
_diffrn_reflns_limit_k_max 10
_diffrn_reflns_limit_k_min -12
_diffrn_reflns_limit_l_max 13
_diffrn_reflns_limit_l_min -13
_diffrn_reflns_number 6277
_diffrn_reflns_point_group_measured_fraction_full 0.976
_diffrn_reflns_point_group_measured_fraction_max 0.913
_diffrn_reflns_theta_full 25.240
_diffrn_reflns_theta_max 28.497
_diffrn_reflns_theta_min 1.994
_diffrn_source 'fine-focus sealed tube'
_exptl_absorpt_coefficient_mu 1.858
_exptl_absorpt_correction_type none
_exptl_crystal_colour blue
_exptl_crystal_density_diffrn 1.736
_exptl_crystal_density_method 'not measured'
_exptl_crystal_description block
_exptl_crystal_F_000 354
_exptl_crystal_size_max 0.120
_exptl_crystal_size_mid 0.105
_exptl_crystal_size_min 0.093
_refine_diff_density_max 1.343
_refine_diff_density_min -1.727
_refine_diff_density_rms 0.147
_refine_ls_extinction_method none
_refine_ls_goodness_of_fit_ref 1.069
_refine_ls_hydrogen_treatment constr
_refine_ls_matrix_type full
_refine_ls_number_parameters 181
_refine_ls_number_reflns 3054
_refine_ls_number_restraints 0
_refine_ls_restrained_S_all 1.069
_refine_ls_R_factor_all 0.0701
_refine_ls_R_factor_gt 0.0609
_refine_ls_shift/su_max 0.000
_refine_ls_shift/su_mean 0.000
_refine_ls_structure_factor_coef Fsqd
_refine_ls_weighting_details 'w=1/[\s^2^(Fo^2^)+(0.1157P)^2^] where P=(Fo^2^+2Fc^2^)/3'
_refine_ls_weighting_scheme calc
_refine_ls_wR_factor_gt 0.1635
_refine_ls_wR_factor_ref 0.1742
_reflns_number_gt 2501
_reflns_number_total 3054
_reflns_threshold_expression 'I > 2\s(I)'
_cod_data_source_file c7ce02007d2.cif
_cod_data_source_block cl100
_cod_depositor_comments 'Adding full bibliography for 7229962--7229987.cif.'
_cod_database_code 7229966
_shelx_space_group_comment
;
The symmetry employed for this shelxl refinement is uniquely defined
by the following loop, which should always be used as a source of
symmetry information in preference to the above space-group names.
They are only intended as comments.
;
_shelxl_version_number 2014-3

loop_
_space_group_symop_operation_xyz
'x, y, z'
'-x, -y, -z'

loop_
_atom_site_label
_atom_site_type_symbol
_atom_site_fract_x
_atom_site_fract_y
_atom_site_fract_z
_atom_site_U_iso_or_equiv
_atom_site_adp_type
_atom_site_occupancy
_atom_site_site_symmetry_order
_atom_site_calc_flag
_atom_site_refinement_flags_posn
_atom_site_refinement_flags_adp
C1 C 0.4204(6) 0.2756(5) 0.6644(4) 0.0314(8) Uani 1 1 d . .
H1 H 0.4765 0.2086 0.7096 0.038 Uiso 1 1 calc R U
C2 C 0.4546(6) 0.4243(5) 0.7186(4) 0.0336(9) Uani 1 1 d . .
H2 H 0.5319 0.4589 0.8005 0.040 Uiso 1 1 calc R U
C3 C 0.3749(6) 0.5228(5) 0.6523(4) 0.0342(9) Uani 1 1 d . .
H3 H 0.3981 0.6262 0.6877 0.041 Uiso 1 1 calc R U
C4 C 0.2614(6) 0.4692(5) 0.5344(4) 0.0323(8) Uani 1 1 d . .
H4 H 0.2049 0.5350 0.4878 0.039 Uiso 1 1 calc R U
C5 C 0.2309(6) 0.3179(5) 0.4848(4) 0.0289(8) Uani 1 1 d . .
C6 C 0.1101(6) 0.2519(5) 0.3563(4) 0.0311(8) Uani 1 1 d . .
H6A H -0.0205 0.2593 0.3601 0.037 Uiso 1 1 calc R U
H6B H 0.1627 0.3109 0.2853 0.037 Uiso 1 1 calc R U
C7 C -0.0068(6) 0.0159(5) 0.2256(4) 0.0306(8) Uani 1 1 d . .
H7 H -0.0795 0.0702 0.1778 0.037 Uiso 1 1 calc R U
C8 C -0.0326(6) -0.1394(5) 0.1767(4) 0.0301(8) Uani 1 1 d . .
C9 C 0.0659(6) -0.2315(5) 0.2404(4) 0.0289(8) Uani 1 1 d . .
C10 C 0.0436(6) -0.3947(5) 0.1887(4) 0.0348(9) Uani 1 1 d . .
H10A H 0.1175 -0.4404 0.2498 0.052 Uiso 1 1 calc R U
H10B H 0.0893 -0.3969 0.1031 0.052 Uiso 1 1 calc R U
H10C H -0.0907 -0.4530 0.1797 0.052 Uiso 1 1 calc R U
C11 C -0.1691(6) -0.2012(5) 0.0583(4) 0.0324(8) Uani 1 1 d . .
C12 C -0.4247(6) -0.1548(5) -0.0801(4) 0.0359(9) Uani 1 1 d . .
H12A H -0.3804 -0.2133 -0.1484 0.043 Uiso 1 1 calc R U
H12B H -0.4476 -0.0633 -0.1171 0.043 Uiso 1 1 calc R U
C13 C -0.6071(7) -0.2528(6) -0.0425(4) 0.0396(10) Uani 1 1 d . .
H13A H -0.5893 -0.3502 -0.0181 0.059 Uiso 1 1 calc R U
H13B H -0.7076 -0.2726 -0.1169 0.059 Uiso 1 1 calc R U
H13C H -0.6432 -0.1995 0.0321 0.059 Uiso 1 1 calc R U
N1 N 0.3092(5) 0.2218(4) 0.5486(3) 0.0291(7) Uani 1 1 d . .
N2 N 0.1057(5) 0.0915(4) 0.3286(3) 0.0308(7) Uani 1 1 d . .
O1 O 0.1791(4) -0.1851(4) 0.3477(3) 0.0348(6) Uani 1 1 d . .
O2 O -0.1906(5) -0.3199(4) -0.0097(3) 0.0440(8) Uani 1 1 d . .
O3 O -0.2796(4) -0.1069(4) 0.0322(3) 0.0360(7) Uani 1 1 d . .
Cl1 Cl 0.38040(14) -0.09275(12) 0.62234(9) 0.0316(2) Uani 1 1 d . .
Cu1 Cu 0.25790(7) 0.01183(6) 0.45234(4) 0.0292(2) Uani 1 1 d . .

loop_
_atom_site_aniso_label
_atom_site_aniso_U_11
_atom_site_aniso_U_22
_atom_site_aniso_U_33
_atom_site_aniso_U_23
_atom_site_aniso_U_13
_atom_site_aniso_U_12
C1 0.040(2) 0.036(2) 0.0218(17) 0.0051(15) 0.0011(14) 0.0175(17)
C2 0.041(2) 0.042(2) 0.0208(17) 0.0052(16) 0.0001(14) 0.0167(17)
C3 0.046(2) 0.033(2) 0.0265(19) 0.0046(16) 0.0042(16) 0.0148(17)
C4 0.041(2) 0.038(2) 0.0237(18) 0.0078(16) 0.0026(15) 0.0207(17)
C5 0.0355(19) 0.033(2) 0.0225(17) 0.0059(15) 0.0044(14) 0.0152(15)
C6 0.040(2) 0.032(2) 0.0254(18) 0.0071(15) -0.0014(14) 0.0181(16)
C7 0.040(2) 0.035(2) 0.0225(17) 0.0094(15) 0.0031(14) 0.0178(16)
C8 0.0358(19) 0.033(2) 0.0227(17) 0.0043(15) 0.0003(14) 0.0136(16)
C9 0.0360(19) 0.030(2) 0.0208(17) 0.0015(15) 0.0009(13) 0.0100(15)
C10 0.043(2) 0.030(2) 0.034(2) 0.0031(17) -0.0005(16) 0.0160(17)
C11 0.040(2) 0.036(2) 0.0234(18) 0.0069(16) 0.0009(14) 0.0136(17)
C12 0.046(2) 0.041(2) 0.0224(18) 0.0047(17) -0.0040(15) 0.0178(18)
C13 0.050(2) 0.042(3) 0.030(2) 0.0043(18) 0.0024(17) 0.018(2)
N1 0.0359(16) 0.0340(19) 0.0232(15) 0.0091(13) 0.0043(12) 0.0180(14)
N2 0.0382(17) 0.0327(19) 0.0260(16) 0.0069(13) 0.0006(12) 0.0178(14)
O1 0.0440(16) 0.0336(16) 0.0312(15) 0.0061(12) -0.0032(12) 0.0205(13)
O2 0.058(2) 0.043(2) 0.0330(16) -0.0069(14) -0.0105(14) 0.0262(16)
O3 0.0455(16) 0.0402(18) 0.0248(14) 0.0024(12) -0.0079(11) 0.0212(13)
Cl1 0.0412(5) 0.0342(5) 0.0248(5) 0.0109(4) 0.0030(3) 0.0184(4)
Cu1 0.0380(3) 0.0297(3) 0.0235(3) 0.00635(19) -0.00108(18) 0.0167(2)

loop_
_atom_type_symbol
_atom_type_description
_atom_type_scat_dispersion_real
_atom_type_scat_dispersion_imag
_atom_type_scat_source
C C 0.0033 0.0016 'International Tables Vol C Tables 4.2.6.8 and 6.1.1.4'
H H 0.0000 0.0000 'International Tables Vol C Tables 4.2.6.8 and 6.1.1.4'
N N 0.0061 0.0033 'International Tables Vol C Tables 4.2.6.8 and 6.1.1.4'
O O 0.0106 0.0060 'International Tables Vol C Tables 4.2.6.8 and 6.1.1.4'
Cl Cl 0.1484 0.1585 'International Tables Vol C Tables 4.2.6.8 and 6.1.1.4'
Cu Cu 0.3201 1.2651 'International Tables Vol C Tables 4.2.6.8 and 6.1.1.4'

loop_
_geom_angle_atom_site_label_1
_geom_angle_atom_site_label_2
_geom_angle_atom_site_label_3
_geom_angle
N1 C1 C2 122.0(4)
N1 C1 H1 119.0
C2 C1 H1 119.0
C1 C2 C3 119.2(4)
C1 C2 H2 120.4
C3 C2 H2 120.4
C4 C3 C2 119.3(4)
C4 C3 H3 120.4
C2 C3 H3 120.4
C3 C4 C5 119.0(4)
C3 C4 H4 120.5
C5 C4 H4 120.5
N1 C5 C4 121.9(4)
N1 C5 C6 116.2(4)
C4 C5 C6 122.0(3)
N2 C6 C5 109.7(3)
N2 C6 H6A 109.7
C5 C6 H6A 109.7
N2 C6 H6B 109.7
C5 C6 H6B 109.7
H6A C6 H6B 108.2
N2 C7 C8 127.0(4)
N2 C7 H7 116.5
C8 C7 H7 116.5
C9 C8 C7 121.5(4)
C9 C8 C11 121.1(4)
C7 C8 C11 117.4(4)
O1 C9 C8 123.3(4)
O1 C9 C10 114.5(4)
C8 C9 C10 122.2(4)
C9 C10 H10A 109.5
C9 C10 H10B 109.5
H10A C10 H10B 109.5
C9 C10 H10C 109.5
H10A C10 H10C 109.5
H10B C10 H10C 109.5
O2 C11 O3 121.5(4)
O2 C11 C8 127.7(4)
O3 C11 C8 110.8(4)
O3 C12 C13 110.9(3)
O3 C12 H12A 109.5
C13 C12 H12A 109.5
O3 C12 H12B 109.5
C13 C12 H12B 109.5
H12A C12 H12B 108.0
C12 C13 H13A 109.5
C12 C13 H13B 109.5
H13A C13 H13B 109.5
C12 C13 H13C 109.5
H13A C13 H13C 109.5
H13B C13 H13C 109.5
C5 N1 C1 118.6(4)
C5 N1 Cu1 114.7(3)
C1 N1 Cu1 126.6(3)
C7 N2 C6 116.4(3)
C7 N2 Cu1 126.8(3)
C6 N2 Cu1 116.7(3)
C9 O1 Cu1 130.9(3)
C11 O3 C12 117.2(4)
N2 Cu1 O1 90.36(14)
N2 Cu1 N1 82.52(14)
O1 Cu1 N1 172.41(12)
N2 Cu1 Cl1 167.34(11)
O1 Cu1 Cl1 90.67(9)
N1 Cu1 Cl1 95.70(9)

loop_
_geom_bond_atom_site_label_1
_geom_bond_atom_site_label_2
_geom_bond_distance
C1 N1 1.354(5)
C1 C2 1.376(6)
C1 H1 0.9500
C2 C3 1.385(5)
C2 H2 0.9500
C3 C4 1.378(6)
C3 H3 0.9500
C4 C5 1.388(6)
C4 H4 0.9500
C5 N1 1.348(5)
C5 C6 1.504(6)
C6 N2 1.463(5)
C6 H6A 0.9900
C6 H6B 0.9900
C7 N2 1.302(5)
C7 C8 1.426(6)
C7 H7 0.9500
C8 C9 1.408(5)
C8 C11 1.470(6)
C9 O1 1.284(5)
C9 C10 1.504(6)
C10 H10A 0.9800
C10 H10B 0.9800
C10 H10C 0.9800
C11 O2 1.211(6)
C11 O3 1.360(5)
C12 O3 1.448(5)
C12 C13 1.505(6)
C12 H12A 0.9900
C12 H12B 0.9900
C13 H13A 0.9800
C13 H13B 0.9800
C13 H13C 0.9800
N1 Cu1 2.015(4)
N2 Cu1 1.924(3)
O1 Cu1 1.938(3)
Cl1 Cu1 2.2785(9)

loop_
_geom_torsion_atom_site_label_1
_geom_torsion_atom_site_label_2
_geom_torsion_atom_site_label_3
_geom_torsion_atom_site_label_4
_geom_torsion
N1 C1 C2 C3 -0.8(6)
C1 C2 C3 C4 0.8(6)
C2 C3 C4 C5 -0.4(6)
C3 C4 C5 N1 -0.1(6)
C3 C4 C5 C6 -179.5(4)
N1 C5 C6 N2 -0.2(5)
C4 C5 C6 N2 179.3(3)
N2 C7 C8 C9 0.8(6)
N2 C7 C8 C11 179.6(4)
C7 C8 C9 O1 2.5(6)
C11 C8 C9 O1 -176.3(4)
C7 C8 C9 C10 -178.7(4)
C11 C8 C9 C10 2.5(6)
C9 C8 C11 O2 -13.5(7)
C7 C8 C11 O2 167.7(4)
C9 C8 C11 O3 165.1(4)
C7 C8 C11 O3 -13.7(5)
C4 C5 N1 C1 0.1(6)
C6 C5 N1 C1 179.5(3)
C4 C5 N1 Cu1 -176.4(3)
C6 C5 N1 Cu1 3.1(4)
C2 C1 N1 C5 0.3(6)
C2 C1 N1 Cu1 176.3(3)
C8 C7 N2 C6 178.4(4)
C8 C7 N2 Cu1 -4.5(6)
C5 C6 N2 C7 174.4(3)
C5 C6 N2 Cu1 -3.0(4)
C8 C9 O1 Cu1 -1.8(6)
C10 C9 O1 Cu1 179.3(3)
O2 C11 O3 C12 0.2(6)
C8 C11 O3 C12 -178.5(4)
C13 C12 O3 C11 88.7(4)
